data_4085904
loop_
_publ_author_name
'Saes, Bartholomeus W. H.'
'Verhoeven, Dide G. A.'
'Lutz, Martin'
'Klein Gebbink, Robertus J. M.'
'Moret, Marc-Etienne'

_publ_section_title
;
 Coordination of a Diphosphine--Ketone Ligand to Ni(0), Ni(I), and Ni(II):
 Reduction-Induced Coordination
;
_journal_issue 12
_journal_name_full Organometallics
_journal_page_first 2710
_journal_paper_doi 10.1021/acs.organomet.5b00264
_journal_volume 34
_journal_year 2015
_chemical_formula_moiety 'C37 H28 Cl2 Ni O P2, C H2 Cl2'
_chemical_formula_sum 'C38 H30 Cl4 Ni O P2'
_chemical_formula_weight 765.07
_space_group_crystal_system orthorhombic
_space_group_IT_number 19
_space_group_name_Hall 'P 2ac 2ab'
_space_group_name_H-M_alt 'P 21 21 21'
_symmetry_space_group_name_Hall 'P 2ac 2ab'
_symmetry_space_group_name_H-M 'P 21 21 21'
_atom_sites_solution_hydrogens mixed
_atom_sites_solution_primary heavy
_atom_sites_solution_secondary difmap
_audit_creation_method SHELXL-2014/6
_cell_angle_alpha 90
_cell_angle_beta 90
_cell_angle_gamma 90
_cell_formula_units_Z 4
_cell_length_a 9.62126(17)
_cell_length_b 18.4902(4)
_cell_length_c 20.0628(5)
_cell_measurement_reflns_used 78249
_cell_measurement_temperature 150(2)
_cell_measurement_theta_max 27.50
_cell_measurement_theta_min 2.03
_cell_volume 3569.15(13)
_computing_cell_refinement Peakref
_computing_data_collection Apex2
_computing_data_reduction 'Eval15, SADABS-2012/1'
_computing_structure_refinement 'SHELXL-2014/6 (Sheldrick, 2014)'
_computing_structure_solution SHELXT
_diffrn_ambient_temperature 150(2)
_diffrn_measured_fraction_theta_full 1.000
_diffrn_measured_fraction_theta_max 1.000
_diffrn_measurement_device_type 'Bruker Kappa ApexII'
_diffrn_measurement_method '\f and \w scans'
_diffrn_radiation_type MoK\a
_diffrn_radiation_wavelength 0.71073
_diffrn_reflns_av_R_equivalents 0.0268
_diffrn_reflns_av_unetI/netI 0.0140
_diffrn_reflns_laue_measured_fraction_full 1.000
_diffrn_reflns_laue_measured_fraction_max 1.000
_diffrn_reflns_limit_h_max 12
_diffrn_reflns_limit_h_min -12
_diffrn_reflns_limit_k_max 24
_diffrn_reflns_limit_k_min -23
_diffrn_reflns_limit_l_max 25
_diffrn_reflns_limit_l_min -26
_diffrn_reflns_number 87198
_diffrn_reflns_point_group_measured_fraction_full 1.000
_diffrn_reflns_point_group_measured_fraction_max 1.000
_diffrn_reflns_theta_full 25.242
_diffrn_reflns_theta_max 27.499
_diffrn_reflns_theta_min 2.030
_diffrn_source 'sealed tube'
_exptl_absorpt_coefficient_mu 0.963
_exptl_absorpt_correction_T_max 0.9468
_exptl_absorpt_correction_T_min 0.7309
_exptl_absorpt_correction_type numerical
_exptl_absorpt_process_details SADABS-2012/1
_exptl_crystal_colour brown
_exptl_crystal_density_diffrn 1.424
_exptl_crystal_description needle
_exptl_crystal_F_000 1568
_exptl_crystal_size_max 0.39
_exptl_crystal_size_mid 0.11
_exptl_crystal_size_min 0.06
_refine_diff_density_max 1.008
_refine_diff_density_min -0.716
_refine_diff_density_rms 0.064
_refine_ls_abs_structure_details
;
 Flack x determined using 3401 quotients [(I+)-(I-)]/[(I+)+(I-)]
 (Parsons, Flack and Wagner, Acta Cryst. B69 (2013) 249-259).
;
_refine_ls_abs_structure_Flack -0.003(2)
_refine_ls_extinction_method none
_refine_ls_goodness_of_fit_ref 1.044
_refine_ls_hydrogen_treatment constr
_refine_ls_matrix_type full
_refine_ls_number_parameters 415
_refine_ls_number_reflns 8203
_refine_ls_number_restraints 0
_refine_ls_restrained_S_all 1.044
_refine_ls_R_factor_all 0.0314
_refine_ls_R_factor_gt 0.0292
_refine_ls_shift/su_max 0.001
_refine_ls_shift/su_mean 0.000
_refine_ls_structure_factor_coef Fsqd
_refine_ls_weighting_details 'w=1/[\s^2^(Fo^2^)+(0.0498P)^2^+2.4769P] where P=(Fo^2^+2Fc^2^)/3'
_refine_ls_weighting_scheme calc
_refine_ls_wR_factor_gt 0.0831
_refine_ls_wR_factor_ref 0.0846
_reflns_Friedel_coverage 0.792
_reflns_friedel_fraction_full 1.000
_reflns_friedel_fraction_max 1.000
_reflns_number_gt 7863
_reflns_number_total 8203
_reflns_threshold_expression 'I > 2\s(I)'
_cod_data_source_file om5b00264_si_002.cif
_cod_data_source_block l0707a
_cod_depositor_comments 'Adding full bibliography for 4085904--4085907.cif.'
_cod_original_cell_volume 3569.16(13)
_cod_database_code 4085904
_shelx_space_group_comment
;
The symmetry employed for this shelxl refinement is uniquely defined
by the following loop, which should always be used as a source of
symmetry information in preference to the above space-group names.
They are only intended as comments.
;
_shelxl_version_number 2014/6

loop_
_space_group_symop_operation_xyz
'x, y, z'
'-x+1/2, -y, z+1/2'
'x+1/2, -y+1/2, -z'
'-x, y+1/2, -z+1/2'

loop_
_atom_site_label
_atom_site_type_symbol
_atom_site_fract_x
_atom_site_fract_y
_atom_site_fract_z
_atom_site_U_iso_or_equiv
_atom_site_adp_type
_atom_site_occupancy
_atom_site_site_symmetry_order
_atom_site_calc_flag
_atom_site_refinement_flags_posn
_atom_site_refinement_flags_adp
Ni1 Ni 0.54419(4) 0.41152(2) 0.35263(2) 0.01675(9) Uani 1 1 d . .
Cl1 Cl 0.33293(8) 0.45732(5) 0.34592(5) 0.03172(19) Uani 1 1 d . .
Cl2 Cl 0.63597(8) 0.30099(4) 0.35113(4) 0.02321(15) Uani 1 1 d . .
P1 P 0.63586(8) 0.45010(4) 0.45361(4) 0.01587(15) Uani 1 1 d . .
P2 P 0.65360(8) 0.46165(4) 0.25990(4) 0.01499(15) Uani 1 1 d . .
O1 O 0.8172(2) 0.49937(12) 0.35990(11) 0.0218(4) Uani 1 1 d . .
C1 C 0.8086(3) 0.41390(16) 0.47425(15) 0.0174(6) Uani 1 1 d . .
C2 C 0.8323(4) 0.38364(17) 0.53717(16) 0.0216(6) Uani 1 1 d . .
H2 H 0.7594 0.3836 0.5691 0.026 Uiso 1 1 calc R U
C3 C 0.9594(4) 0.35377(18) 0.55384(16) 0.0253(7) Uani 1 1 d . .
H3 H 0.9729 0.3329 0.5966 0.030 Uiso 1 1 calc R U
C4 C 1.0670(4) 0.3543(2) 0.50799(18) 0.0282(7) Uani 1 1 d . .
H4 H 1.1553 0.3351 0.5197 0.034 Uiso 1 1 calc R U
C5 C 1.0457(4) 0.38302(19) 0.44480(17) 0.0251(6) Uani 1 1 d . .
H5 H 1.1198 0.3831 0.4135 0.030 Uiso 1 1 calc R U
C6 C 0.9174(3) 0.41158(17) 0.42671(15) 0.0186(6) Uani 1 1 d . .
C7 C 0.8872(3) 0.44416(16) 0.36039(15) 0.0176(6) Uani 1 1 d . .
C8 C 0.9214(3) 0.41113(18) 0.29456(15) 0.0194(6) Uani 1 1 d . .
C9 C 1.0443(4) 0.3731(2) 0.28121(18) 0.0309(8) Uani 1 1 d . .
H9 H 1.1074 0.3628 0.3164 0.037 Uiso 1 1 calc R U
C10 C 1.0741(4) 0.3505(2) 0.21685(19) 0.0350(9) Uani 1 1 d . .
H10 H 1.1585 0.3256 0.2080 0.042 Uiso 1 1 calc R U
C11 C 0.9820(4) 0.3639(2) 0.16560(18) 0.0290(7) Uani 1 1 d . .
H11 H 1.0043 0.3494 0.1214 0.035 Uiso 1 1 calc R U
C12 C 0.8565(4) 0.39861(18) 0.17852(16) 0.0232(6) Uani 1 1 d . .
H12 H 0.7915 0.4056 0.1435 0.028 Uiso 1 1 calc R U
C13 C 0.8254(3) 0.42329(16) 0.24264(15) 0.0177(6) Uani 1 1 d . .
C14 C 0.6383(4) 0.54701(16) 0.47049(15) 0.0208(6) Uani 1 1 d . .
C15 C 0.5201(4) 0.5868(2) 0.45454(18) 0.0300(7) Uani 1 1 d . .
H15 H 0.4419 0.5636 0.4351 0.036 Uiso 1 1 calc R U
C16 C 0.5169(5) 0.6607(2) 0.4671(2) 0.0390(9) Uani 1 1 d . .
H16 H 0.4368 0.6880 0.4557 0.047 Uiso 1 1 calc R U
C17 C 0.6294(5) 0.69438(19) 0.49598(19) 0.0394(10) Uani 1 1 d . .
H17 H 0.6258 0.7447 0.5053 0.047 Uiso 1 1 calc R U
C18 C 0.7480(5) 0.6551(2) 0.51148(19) 0.0366(9) Uani 1 1 d . .
H18 H 0.8259 0.6787 0.5308 0.044 Uiso 1 1 calc R U
C19 C 0.7527(4) 0.58079(18) 0.49868(17) 0.0269(7) Uani 1 1 d . .
H19 H 0.8337 0.5537 0.5092 0.032 Uiso 1 1 calc R U
C20 C 0.5263(3) 0.41373(17) 0.51995(15) 0.0198(6) Uani 1 1 d . .
C21 C 0.4737(4) 0.45626(19) 0.57161(16) 0.0242(6) Uani 1 1 d . .
H21 H 0.4935 0.5066 0.5727 0.029 Uiso 1 1 calc R U
C22 C 0.3924(4) 0.4254(2) 0.62150(17) 0.0285(7) Uani 1 1 d . .
H22 H 0.3568 0.4548 0.6564 0.034 Uiso 1 1 calc R U
C23 C 0.3635(4) 0.3520(2) 0.62037(17) 0.0285(7) Uani 1 1 d . .
H23 H 0.3084 0.3310 0.6546 0.034 Uiso 1 1 calc R U
C24 C 0.4147(4) 0.3096(2) 0.56951(18) 0.0266(7) Uani 1 1 d . .
H24 H 0.3953 0.2592 0.5690 0.032 Uiso 1 1 calc R U
C25 C 0.4944(3) 0.33964(18) 0.51907(17) 0.0236(7) Uani 1 1 d . .
H25 H 0.5275 0.3100 0.4838 0.028 Uiso 1 1 calc R U
C26 C 0.6649(3) 0.55848(16) 0.24722(14) 0.0180(6) Uani 1 1 d . .
C27 C 0.7824(3) 0.59085(18) 0.21966(16) 0.0220(6) Uani 1 1 d . .
H27 H 0.8613 0.5623 0.2089 0.026 Uiso 1 1 calc R U
C28 C 0.7842(4) 0.66522(19) 0.20775(18) 0.0268(7) Uani 1 1 d . .
H28 H 0.8645 0.6874 0.1892 0.032 Uiso 1 1 calc R U
C29 C 0.6680(4) 0.70681(18) 0.22313(18) 0.0277(7) Uani 1 1 d . .
H29 H 0.6687 0.7574 0.2147 0.033 Uiso 1 1 calc R U
C30 C 0.5529(4) 0.67498(18) 0.25029(18) 0.0286(7) Uani 1 1 d . .
H30 H 0.4736 0.7037 0.2601 0.034 Uiso 1 1 calc R U
C31 C 0.5504(4) 0.60066(17) 0.26379(16) 0.0230(6) Uani 1 1 d . .
H31 H 0.4712 0.5793 0.2841 0.028 Uiso 1 1 calc R U
C32 C 0.5468(3) 0.43082(16) 0.18980(14) 0.0173(6) Uani 1 1 d . .
C33 C 0.5166(4) 0.35712(18) 0.18562(16) 0.0240(7) Uani 1 1 d . .
H33 H 0.5574 0.3243 0.2163 0.029 Uiso 1 1 calc R U
C34 C 0.4267(4) 0.33168(19) 0.13647(17) 0.0287(7) Uani 1 1 d . .
H34 H 0.4070 0.2814 0.1336 0.034 Uiso 1 1 calc R U
C35 C 0.3661(4) 0.3790(2) 0.09206(17) 0.0299(7) Uani 1 1 d . .
H35 H 0.3029 0.3615 0.0594 0.036 Uiso 1 1 calc R U
C36 C 0.3974(4) 0.4521(2) 0.09499(18) 0.0307(8) Uani 1 1 d . .
H36 H 0.3574 0.4846 0.0637 0.037 Uiso 1 1 calc R U
C37 C 0.4874(3) 0.47806(17) 0.14384(17) 0.0243(6) Uani 1 1 d . .
H37 H 0.5085 0.5282 0.1458 0.029 Uiso 1 1 calc R U
Cl3 Cl 0.8282(2) 0.18630(10) 0.19318(10) 0.0878(5) Uani 1 1 d . .
Cl4 Cl 0.89481(16) 0.10337(9) 0.07523(6) 0.0634(4) Uani 1 1 d . .
C38 C 0.9080(6) 0.1097(3) 0.1620(2) 0.0569(13) Uani 1 1 d . .
H38A H 0.8649 0.0664 0.1824 0.068 Uiso 1 1 calc R U
H38B H 1.0074 0.1103 0.1747 0.068 Uiso 1 1 calc R U

loop_
_atom_site_aniso_label
_atom_site_aniso_U_11
_atom_site_aniso_U_22
_atom_site_aniso_U_33
_atom_site_aniso_U_23
_atom_site_aniso_U_13
_atom_site_aniso_U_12
Ni1 0.01731(17) 0.01713(17) 0.01580(17) 0.00144(14) -0.00139(15) -0.00289(14)
Cl1 0.0164(3) 0.0384(4) 0.0403(5) 0.0066(4) 0.0011(3) 0.0008(3)
Cl2 0.0319(4) 0.0153(3) 0.0224(3) 0.0010(3) -0.0037(3) -0.0002(3)
P1 0.0176(3) 0.0150(3) 0.0150(3) 0.0004(3) -0.0009(3) 0.0000(3)
P2 0.0170(3) 0.0136(3) 0.0143(3) 0.0010(3) -0.0002(3) 0.0005(3)
O1 0.0271(11) 0.0194(10) 0.0190(11) 0.0012(9) -0.0008(9) 0.0022(8)
C1 0.0195(14) 0.0153(13) 0.0174(13) -0.0003(11) -0.0034(11) -0.0021(11)
C2 0.0259(16) 0.0225(14) 0.0163(14) 0.0007(11) -0.0039(12) -0.0007(12)
C3 0.0302(17) 0.0252(15) 0.0205(15) 0.0042(12) -0.0085(14) 0.0001(14)
C4 0.0231(17) 0.0347(18) 0.0270(17) -0.0002(14) -0.0084(14) 0.0052(14)
C5 0.0199(14) 0.0318(16) 0.0236(16) 0.0014(13) -0.0013(13) 0.0012(14)
C6 0.0210(14) 0.0175(14) 0.0173(13) 0.0001(11) -0.0035(11) -0.0022(12)
C7 0.0150(12) 0.0195(13) 0.0184(14) 0.0004(11) -0.0009(11) -0.0036(10)
C8 0.0186(14) 0.0207(14) 0.0188(14) 0.0007(12) 0.0007(11) -0.0008(12)
C9 0.0234(16) 0.044(2) 0.0258(17) -0.0037(15) -0.0042(14) 0.0098(16)
C10 0.0228(17) 0.051(2) 0.0307(19) -0.0057(17) 0.0023(14) 0.0142(16)
C11 0.0297(18) 0.0363(19) 0.0209(16) -0.0042(13) 0.0051(13) 0.0067(15)
C12 0.0264(16) 0.0258(16) 0.0173(14) 0.0000(12) -0.0005(12) 0.0022(14)
C13 0.0200(14) 0.0151(13) 0.0180(14) 0.0019(11) 0.0009(11) 0.0003(11)
C14 0.0294(16) 0.0180(14) 0.0149(13) 0.0010(11) 0.0013(12) -0.0004(13)
C15 0.0351(19) 0.0249(16) 0.0300(17) 0.0007(14) 0.0016(14) 0.0041(15)
C16 0.055(3) 0.0227(17) 0.039(2) 0.0032(15) 0.0043(19) 0.0107(17)
C17 0.071(3) 0.0172(15) 0.0297(18) 0.0005(14) 0.008(2) 0.0021(19)
C18 0.062(3) 0.0228(17) 0.0253(18) -0.0034(14) -0.0015(18) -0.0131(18)
C19 0.0359(18) 0.0209(16) 0.0239(15) 0.0001(13) -0.0004(14) -0.0047(14)
C20 0.0176(14) 0.0242(15) 0.0177(13) 0.0021(12) -0.0007(11) 0.0005(12)
C21 0.0253(16) 0.0263(16) 0.0211(15) -0.0012(12) 0.0004(12) -0.0010(14)
C22 0.0244(16) 0.041(2) 0.0204(15) -0.0020(14) 0.0035(12) -0.0012(14)
C23 0.0206(15) 0.042(2) 0.0223(15) 0.0092(14) 0.0003(13) -0.0059(15)
C24 0.0235(16) 0.0273(17) 0.0291(17) 0.0073(14) -0.0010(13) -0.0042(13)
C25 0.0238(15) 0.0226(15) 0.0246(16) 0.0033(13) 0.0000(12) -0.0004(12)
C26 0.0242(15) 0.0152(12) 0.0146(13) 0.0018(10) -0.0019(11) -0.0015(12)
C27 0.0250(15) 0.0180(14) 0.0230(15) -0.0002(12) 0.0023(12) -0.0005(12)
C28 0.0314(18) 0.0221(16) 0.0267(17) 0.0038(13) 0.0018(14) -0.0049(14)
C29 0.0380(19) 0.0162(14) 0.0290(18) 0.0011(12) -0.0041(14) -0.0007(14)
C30 0.0314(17) 0.0187(15) 0.0355(19) -0.0007(13) -0.0005(16) 0.0074(14)
C31 0.0249(15) 0.0176(14) 0.0264(15) 0.0003(12) 0.0028(13) -0.0003(13)
C32 0.0182(13) 0.0184(13) 0.0154(12) -0.0010(10) 0.0012(11) 0.0005(12)
C33 0.0323(18) 0.0217(15) 0.0181(15) 0.0007(12) -0.0024(13) -0.0037(13)
C34 0.0388(19) 0.0251(16) 0.0223(16) -0.0040(13) 0.0001(14) -0.0098(14)
C35 0.0284(17) 0.0398(19) 0.0214(16) -0.0076(14) -0.0066(13) -0.0008(15)
C36 0.0347(19) 0.0350(19) 0.0225(16) -0.0004(14) -0.0109(14) 0.0077(16)
C37 0.0305(16) 0.0199(14) 0.0227(15) 0.0012(13) -0.0059(14) 0.0023(12)
Cl3 0.1012(13) 0.0794(11) 0.0827(11) -0.0220(9) 0.0198(10) 0.0112(10)
Cl4 0.0698(8) 0.0762(9) 0.0442(6) 0.0051(6) 0.0029(6) 0.0079(7)
C38 0.063(3) 0.067(3) 0.041(3) 0.003(2) -0.009(2) 0.003(3)

loop_
_atom_type_symbol
_atom_type_description
_atom_type_scat_dispersion_real
_atom_type_scat_dispersion_imag
_atom_type_scat_source
C C 0.0033 0.0016 'International Tables Vol C Tables 4.2.6.8 and 6.1.1.4'
H H 0.0000 0.0000 'International Tables Vol C Tables 4.2.6.8 and 6.1.1.4'
Cl Cl 0.1484 0.1585 'International Tables Vol C Tables 4.2.6.8 and 6.1.1.4'
Ni Ni 0.3393 1.1124 'International Tables Vol C Tables 4.2.6.8 and 6.1.1.4'
O O 0.0106 0.0060 'International Tables Vol C Tables 4.2.6.8 and 6.1.1.4'
P P 0.1023 0.0942 'International Tables Vol C Tables 4.2.6.8 and 6.1.1.4'

loop_
_geom_angle_atom_site_label_1
_geom_angle_atom_site_label_2
_geom_angle_atom_site_label_3
_geom_angle
Cl1 Ni1 Cl2 135.80(4)
Cl1 Ni1 P1 106.58(4)
Cl2 Ni1 P1 98.23(3)
Cl1 Ni1 P2 102.41(3)
Cl2 Ni1 P2 100.09(3)
P1 Ni1 P2 113.76(3)
C14 P1 C20 103.52(15)
C14 P1 C1 107.71(15)
C20 P1 C1 102.93(14)
C14 P1 Ni1 117.95(10)
C20 P1 Ni1 107.67(10)
C1 P1 Ni1 115.34(10)
C26 P2 C13 107.57(14)
C26 P2 C32 103.49(14)
C13 P2 C32 103.91(14)
C26 P2 Ni1 122.17(10)
C13 P2 Ni1 113.87(10)
C32 P2 Ni1 103.64(10)
C2 C1 C6 118.4(3)
C2 C1 P1 119.7(2)
C6 C1 P1 121.8(2)
C3 C2 C1 121.4(3)
C3 C2 H2 119.3
C1 C2 H2 119.3
C2 C3 C4 119.8(3)
C2 C3 H3 120.1
C4 C3 H3 120.1
C3 C4 C5 119.9(3)
C3 C4 H4 120.0
C5 C4 H4 120.0
C4 C5 C6 120.9(3)
C4 C5 H5 119.5
C6 C5 H5 119.5
C5 C6 C1 119.4(3)
C5 C6 C7 124.1(3)
C1 C6 C7 116.4(3)
O1 C7 C6 116.9(3)
O1 C7 C8 117.1(3)
C6 C7 C8 125.6(3)
C9 C8 C13 119.4(3)
C9 C8 C7 124.1(3)
C13 C8 C7 116.4(3)
C10 C9 C8 120.2(3)
C10 C9 H9 119.9
C8 C9 H9 119.9
C11 C10 C9 120.5(3)
C11 C10 H10 119.8
C9 C10 H10 119.8
C10 C11 C12 120.1(3)
C10 C11 H11 120.0
C12 C11 H11 120.0
C11 C12 C13 120.5(3)
C11 C12 H12 119.7
C13 C12 H12 119.7
C12 C13 C8 119.2(3)
C12 C13 P2 119.6(2)
C8 C13 P2 120.9(2)
C19 C14 C15 120.3(3)
C19 C14 P1 121.9(3)
C15 C14 P1 117.8(3)
C16 C15 C14 119.7(4)
C16 C15 H15 120.1
C14 C15 H15 120.1
C17 C16 C15 120.3(4)
C17 C16 H16 119.9
C15 C16 H16 119.9
C16 C17 C18 120.2(3)
C16 C17 H17 119.9
C18 C17 H17 119.9
C17 C18 C19 120.0(4)
C17 C18 H18 120.0
C19 C18 H18 120.0
C14 C19 C18 119.4(4)
C14 C19 H19 120.3
C18 C19 H19 120.3
C21 C20 C25 118.7(3)
C21 C20 P1 122.9(2)
C25 C20 P1 118.4(2)
C22 C21 C20 120.4(3)
C22 C21 H21 119.8
C20 C21 H21 119.8
C23 C22 C21 120.2(3)
C23 C22 H22 119.9
C21 C22 H22 119.9
C24 C23 C22 119.9(3)
C24 C23 H23 120.1
C22 C23 H23 120.1
C23 C24 C25 120.6(3)
C23 C24 H24 119.7
C25 C24 H24 119.7
C24 C25 C20 120.2(3)
C24 C25 H25 119.9
C20 C25 H25 119.9
C31 C26 C27 119.8(3)
C31 C26 P2 118.2(2)
C27 C26 P2 121.9(2)
C26 C27 C28 120.1(3)
C26 C27 H27 119.9
C28 C27 H27 119.9
C29 C28 C27 119.7(3)
C29 C28 H28 120.1
C27 C28 H28 120.1
C30 C29 C28 120.1(3)
C30 C29 H29 120.0
C28 C29 H29 120.0
C29 C30 C31 120.9(3)
C29 C30 H30 119.6
C31 C30 H30 119.6
C26 C31 C30 119.4(3)
C26 C31 H31 120.3
C30 C31 H31 120.3
C37 C32 C33 119.1(3)
C37 C32 P2 122.9(2)
C33 C32 P2 117.8(2)
C34 C33 C32 120.1(3)
C34 C33 H33 120.0
C32 C33 H33 120.0
C35 C34 C33 120.4(3)
C35 C34 H34 119.8
C33 C34 H34 119.8
C34 C35 C36 120.0(3)
C34 C35 H35 120.0
C36 C35 H35 120.0
C35 C36 C37 120.0(3)
C35 C36 H36 120.0
C37 C36 H36 120.0
C32 C37 C36 120.3(3)
C32 C37 H37 119.8
C36 C37 H37 119.8
Cl3 C38 Cl4 112.5(3)
Cl3 C38 H38A 109.1
Cl4 C38 H38A 109.1
Cl3 C38 H38B 109.1
Cl4 C38 H38B 109.1
H38A C38 H38B 107.8

loop_
_geom_bond_atom_site_label_1
_geom_bond_atom_site_label_2
_geom_bond_distance
Ni1 Cl1 2.2061(9)
Ni1 Cl2 2.2266(8)
Ni1 P1 2.3217(8)
Ni1 P2 2.3299(8)
P1 C14 1.824(3)
P1 C20 1.826(3)
P1 C1 1.839(3)
P2 C26 1.812(3)
P2 C13 1.832(3)
P2 C32 1.833(3)
O1 C7 1.223(4)
C1 C2 1.399(4)
C1 C6 1.417(4)
C2 C3 1.383(5)
C2 H2 0.9500
C3 C4 1.385(5)
C3 H3 0.9500
C4 C5 1.390(5)
C4 H4 0.9500
C5 C6 1.390(4)
C5 H5 0.9500
C6 C7 1.489(4)
C7 C8 1.492(4)
C8 C9 1.401(5)
C8 C13 1.410(4)
C9 C10 1.387(5)
C9 H9 0.9500
C10 C11 1.379(5)
C10 H10 0.9500
C11 C12 1.392(5)
C11 H11 0.9500
C12 C13 1.397(4)
C12 H12 0.9500
C14 C19 1.387(5)
C14 C15 1.392(5)
C15 C16 1.389(5)
C15 H15 0.9500
C16 C17 1.376(7)
C16 H16 0.9500
C17 C18 1.388(7)
C17 H17 0.9500
C18 C19 1.399(5)
C18 H18 0.9500
C19 H19 0.9500
C20 C21 1.396(4)
C20 C25 1.404(5)
C21 C22 1.392(5)
C21 H21 0.9500
C22 C23 1.385(5)
C22 H22 0.9500
C23 C24 1.379(5)
C23 H23 0.9500
C24 C25 1.386(5)
C24 H24 0.9500
C25 H25 0.9500
C26 C31 1.390(4)
C26 C27 1.393(4)
C27 C28 1.396(5)
C27 H27 0.9500
C28 C29 1.392(5)
C28 H28 0.9500
C29 C30 1.367(5)
C29 H29 0.9500
C30 C31 1.401(4)
C30 H30 0.9500
C31 H31 0.9500
C32 C37 1.393(4)
C32 C33 1.396(4)
C33 C34 1.394(5)
C33 H33 0.9500
C34 C35 1.378(5)
C34 H34 0.9500
C35 C36 1.388(5)
C35 H35 0.9500
C36 C37 1.393(5)
C36 H36 0.9500
C37 H37 0.9500
Cl3 C38 1.729(6)
Cl4 C38 1.749(5)
C38 H38A 0.9900
C38 H38B 0.9900

loop_
_geom_torsion_atom_site_label_1
_geom_torsion_atom_site_label_2
_geom_torsion_atom_site_label_3
_geom_torsion_atom_site_label_4
_geom_torsion
C14 P1 C1 C2 95.0(3)
C20 P1 C1 C2 -13.9(3)
Ni1 P1 C1 C2 -130.9(2)
C14 P1 C1 C6 -88.9(3)
C20 P1 C1 C6 162.1(3)
Ni1 P1 C1 C6 45.1(3)
C6 C1 C2 C3 1.7(5)
P1 C1 C2 C3 177.9(3)
C1 C2 C3 C4 0.8(5)
C2 C3 C4 C5 -1.8(5)
C3 C4 C5 C6 0.2(5)
C4 C5 C6 C1 2.4(5)
C4 C5 C6 C7 179.1(3)
C2 C1 C6 C5 -3.3(5)
P1 C1 C6 C5 -179.4(2)
C2 C1 C6 C7 179.7(3)
P1 C1 C6 C7 3.7(4)
C5 C6 C7 O1 -138.6(3)
C1 C6 C7 O1 38.1(4)
C5 C6 C7 C8 48.5(4)
C1 C6 C7 C8 -134.7(3)
O1 C7 C8 C9 148.2(3)
C6 C7 C8 C9 -39.0(5)
O1 C7 C8 C13 -28.2(4)
C6 C7 C8 C13 144.6(3)
C13 C8 C9 C10 2.9(6)
C7 C8 C9 C10 -173.4(4)
C8 C9 C10 C11 -1.3(6)
C9 C10 C11 C12 -1.7(6)
C10 C11 C12 C13 3.1(6)
C11 C12 C13 C8 -1.4(5)
C11 C12 C13 P2 -174.7(3)
C9 C8 C13 C12 -1.5(5)
C7 C8 C13 C12 175.1(3)
C9 C8 C13 P2 171.6(3)
C7 C8 C13 P2 -11.8(4)
C26 P2 C13 C12 -92.2(3)
C32 P2 C13 C12 17.1(3)
Ni1 P2 C13 C12 129.1(2)
C26 P2 C13 C8 94.7(3)
C32 P2 C13 C8 -156.0(3)
Ni1 P2 C13 C8 -44.0(3)
C20 P1 C14 C19 104.3(3)
C1 P1 C14 C19 -4.3(3)
Ni1 P1 C14 C19 -137.0(2)
C20 P1 C14 C15 -75.3(3)
C1 P1 C14 C15 176.2(2)
Ni1 P1 C14 C15 43.5(3)
C19 C14 C15 C16 -0.1(5)
P1 C14 C15 C16 179.4(3)
C14 C15 C16 C17 -0.8(6)
C15 C16 C17 C18 1.4(6)
C16 C17 C18 C19 -1.0(6)
C15 C14 C19 C18 0.5(5)
P1 C14 C19 C18 -179.0(3)
C17 C18 C19 C14 0.0(6)
C14 P1 C20 C21 -4.8(3)
C1 P1 C20 C21 107.3(3)
Ni1 P1 C20 C21 -130.4(2)
C14 P1 C20 C25 175.7(3)
C1 P1 C20 C25 -72.2(3)
Ni1 P1 C20 C25 50.0(3)
C25 C20 C21 C22 0.6(5)
P1 C20 C21 C22 -179.0(3)
C20 C21 C22 C23 0.2(5)
C21 C22 C23 C24 -0.3(5)
C22 C23 C24 C25 -0.4(5)
C23 C24 C25 C20 1.3(5)
C21 C20 C25 C24 -1.4(5)
P1 C20 C25 C24 178.2(3)
C13 P2 C26 C31 -173.7(2)
C32 P2 C26 C31 76.7(3)
Ni1 P2 C26 C31 -39.2(3)
C13 P2 C26 C27 8.4(3)
C32 P2 C26 C27 -101.2(3)
Ni1 P2 C26 C27 142.9(2)
C31 C26 C27 C28 -1.0(5)
P2 C26 C27 C28 176.9(3)
C26 C27 C28 C29 -0.4(5)
C27 C28 C29 C30 0.5(5)
C28 C29 C30 C31 0.8(6)
C27 C26 C31 C30 2.3(5)
P2 C26 C31 C30 -175.7(3)
C29 C30 C31 C26 -2.2(5)
C26 P2 C32 C37 -3.7(3)
C13 P2 C32 C37 -116.0(3)
Ni1 P2 C32 C37 124.7(3)
C26 P2 C32 C33 -179.1(3)
C13 P2 C32 C33 68.6(3)
Ni1 P2 C32 C33 -50.7(3)
C37 C32 C33 C34 -0.8(5)
P2 C32 C33 C34 174.8(3)
C32 C33 C34 C35 -0.5(5)
C33 C34 C35 C36 1.7(6)
C34 C35 C36 C37 -1.5(6)
C33 C32 C37 C36 1.0(5)
P2 C32 C37 C36 -174.4(3)
C35 C36 C37 C32 0.2(6)
